data_1549108
loop_
_publ_author_name
'Thangavadivale, Vargini'
'Aguiar, Pedro M.'
'Jasim, Naseralla A.'
'Pike, Sarah J.'
'Smith, Dan A.'
'Whitwood, Adrian C.'
'Brammer, Lee'
'Perutz, Robin N.'

_publ_section_title
;
 Self-complementary nickel halides enable multifaceted comparisons of
 intermolecular halogen bonds: fluoride ligands <i>vs.</i> other halides.
;
_journal_issue 15
_journal_name_full 'Chemical science'
_journal_page_first 3767
_journal_page_last 3781
_journal_paper_doi 10.1039/c8sc00890f
_journal_volume 9
_journal_year 2018
_chemical_absolute_configuration ad
_chemical_formula_moiety 'C18 H30 F5 I Ni P2'
_chemical_formula_sum 'C18 H30 F5 I Ni P2'
_chemical_formula_weight 588.97
_space_group_crystal_system monoclinic
_space_group_IT_number 5
_space_group_name_Hall 'I 2y'
_space_group_name_H-M_alt 'I 1 2 1'
_symmetry_space_group_name_Hall 'I 2y'
_symmetry_space_group_name_H-M 'I 1 2 1'
_atom_sites_solution_hydrogens geom
_atom_sites_solution_primary heavy
_audit_creation_date 2014-06-20
_audit_creation_method
;
Olex2 1.2
(compiled 2014.05.21 svn.r2940 for OlexSys, GUI svn.r4846)
;
_audit_update_record
;
2018-02-23 deposited with the CCDC.
2018-03-19 downloaded from the CCDC.
;
_cell_angle_alpha 90
_cell_angle_beta 94.616(4)
_cell_angle_gamma 90
_cell_formula_units_Z 2
_cell_length_a 8.0074(4)
_cell_length_b 11.3665(4)
_cell_length_c 12.9665(5)
_cell_measurement_reflns_used 2977
_cell_measurement_temperature 199.8(10)
_cell_measurement_theta_max 31.0520
_cell_measurement_theta_min 4.2670
_cell_volume 1176.33(9)
_computing_cell_refinement
'CrysAlisPro, Agilent Technologies, Version 1.171.37.33 (release 27-03-2014 CrysAlis171 .NET) (compiled Mar 27 2014,17:12:48)'
_computing_data_collection
'CrysAlisPro, Agilent Technologies, Version 1.171.37.33 (release 27-03-2014 CrysAlis171 .NET) (compiled Mar 27 2014,17:12:48)'
_computing_data_reduction
'CrysAlisPro, Agilent Technologies, Version 1.171.37.33 (release 27-03-2014 CrysAlis171 .NET) (compiled Mar 27 2014,17:12:48)'
_computing_molecular_graphics 'Olex2 (Dolomanov et al., 2009)'
_computing_publication_material 'Olex2 (Dolomanov et al., 2009)'
_computing_structure_refinement 'ShelXL (Sheldrick, 2008)'
_computing_structure_solution 'ShelXS (Sheldrick, 2008)'
_diffrn_ambient_environment N~2~
_diffrn_ambient_temperature 199.8(10)
_diffrn_detector 'CCD plate'
_diffrn_detector_area_resol_mean 16.1450
_diffrn_detector_type Eos
_diffrn_measured_fraction_theta_full 0.999
_diffrn_measured_fraction_theta_max 0.995
_diffrn_measurement_details
;
#__ type_ start__ end____ width___ exp.time_
  1 omega    7.00   93.00   1.0000   80.0000
omega____ theta____ kappa____ phi______ frames
    -       24.5042   57.0000  -60.0000 86

#__ type_ start__ end____ width___ exp.time_
  2 omega   22.00   66.00   1.0000   80.0000
omega____ theta____ kappa____ phi______ frames
    -       24.5042  -99.0000 -180.0000 44

#__ type_ start__ end____ width___ exp.time_
  3 omega   -6.00   50.00   1.0000   80.0000
omega____ theta____ kappa____ phi______ frames
    -       24.5042   77.0000   30.0000 56

#__ type_ start__ end____ width___ exp.time_
  4 omega  -38.00   41.00   1.0000   80.0000
omega____ theta____ kappa____ phi______ frames
    -       24.5042  -57.0000   60.0000 79

#__ type_ start__ end____ width___ exp.time_
  5 omega  -13.00   94.00   1.0000   80.0000
omega____ theta____ kappa____ phi______ frames
    -       24.5042   19.0000 -120.0000 107
;
_diffrn_measurement_device 'four-circle diffractometer'
_diffrn_measurement_device_type 'SuperNova, Single source at offset, Eos'
_diffrn_measurement_method '\w scans'
_diffrn_orient_matrix_UB_11 0.0651904000
_diffrn_orient_matrix_UB_12 -0.0287167000
_diffrn_orient_matrix_UB_13 0.0305990000
_diffrn_orient_matrix_UB_21 -0.0232995000
_diffrn_orient_matrix_UB_22 -0.0542768000
_diffrn_orient_matrix_UB_23 -0.0239981000
_diffrn_orient_matrix_UB_31 0.0558257000
_diffrn_orient_matrix_UB_32 0.0109792000
_diffrn_orient_matrix_UB_33 -0.0386965000
_diffrn_radiation_monochromator mirror
_diffrn_radiation_probe x-ray
_diffrn_radiation_type MoK\a
_diffrn_radiation_wavelength 0.71073
_diffrn_reflns_av_unetI/netI 0.0189
_diffrn_reflns_Laue_measured_fraction_full 0.999
_diffrn_reflns_Laue_measured_fraction_max 0.995
_diffrn_reflns_limit_h_max 10
_diffrn_reflns_limit_h_min -10
_diffrn_reflns_limit_k_max 13
_diffrn_reflns_limit_k_min -15
_diffrn_reflns_limit_l_max 17
_diffrn_reflns_limit_l_min -17
_diffrn_reflns_number 4258
_diffrn_reflns_point_group_measured_fraction_full 0.909
_diffrn_reflns_point_group_measured_fraction_max 0.882
_diffrn_reflns_theta_full 25.242
_diffrn_reflns_theta_max 29.042
_diffrn_reflns_theta_min 2.890
_diffrn_source 'SuperNova (Mo) X-ray Source'
_exptl_absorpt_coefficient_mu 2.313
_exptl_absorpt_correction_T_max 0.920
_exptl_absorpt_correction_T_min 0.598
_exptl_absorpt_correction_type analytical
_exptl_absorpt_process_details
'CrysAlisPro, Agilent Technologies, Version 1.171.37.33 (release 27-03-2014 CrysAlis171 .NET) (compiled Mar 27 2014,17:12:48) Analytical numeric absorption correction using a multifaceted crystal model based on expressions derived by R.C. Clark & J.S. Reid. (Clark, R. C. & Reid, J. S. (1995). Acta Cryst. A51, 887-897) Empirical absorption correction using spherical harmonics, implemented in SCALE3 ABSPACK scaling algorithm.'
_exptl_crystal_colour 'clear yellow'
_exptl_crystal_colour_lustre clear
_exptl_crystal_colour_primary yellow
_exptl_crystal_density_diffrn 1.663
_exptl_crystal_description needle
_exptl_crystal_F_000 588.000
_exptl_crystal_recrystallization_method 'Re-crystallisation from solvent: Hexane'
_exptl_crystal_size_max 0.3567
_exptl_crystal_size_mid 0.0699
_exptl_crystal_size_min 0.0364
_refine_diff_density_max 0.769
_refine_diff_density_min -0.532
_refine_diff_density_rms 0.096
_refine_ls_abs_structure_details
;
 Classical Flack method preferred over Parsons because s.u. lower.
;
_refine_ls_abs_structure_Flack 0.040(10)
_refine_ls_extinction_method none
_refine_ls_goodness_of_fit_ref 1.035
_refine_ls_hydrogen_treatment constr
_refine_ls_matrix_type full
_refine_ls_number_parameters 129
_refine_ls_number_reflns 4258
_refine_ls_number_restraints 1
_refine_ls_restrained_S_all 1.035
_refine_ls_R_factor_all 0.0312
_refine_ls_R_factor_gt 0.0287
_refine_ls_shift/su_max 0.000
_refine_ls_shift/su_mean 0.000
_refine_ls_structure_factor_coef Fsqd
_refine_ls_weighting_details 'w=1/[\s^2^(Fo^2^)+(0.0596P)^2^] where P=(Fo^2^+2Fc^2^)/3'
_refine_ls_weighting_scheme calc
_refine_ls_wR_factor_gt 0.0783
_refine_ls_wR_factor_ref 0.0801
_reflns_Friedel_coverage 0.694
_reflns_Friedel_fraction_full 0.809
_reflns_Friedel_fraction_max 0.759
_reflns_number_gt 4000
_reflns_number_total 4258
_reflns_threshold_expression 'I > 2\s(I)'
_cod_data_source_file c8sc00890f2.cif
_cod_data_source_block 1pF_VT_110K_rnp1416_twin1_hklf4
_cod_depositor_comments 'Adding full bibliography for 1549107--1549121.cif.'
_cod_original_cell_volume 1176.34(8)
_cod_database_code 1549108
_shelxl_version_number 2013-4
_chemical_oxdiff_formula 'C18 H30 F5 I1 Ni1 P2'
_chemical_oxdiff_usercomment 'Vargini's Ni(F)(PEt3)2(C6F4I) 200K'
_shelx_space_group_comment
;
The symmetry employed for this shelxl refinement is uniquely defined
by the following loop, which should always be used as a source of
symmetry information in preference to the above space-group names.
They are only intended as comments.
;
_diffrn_oxdiff_twin_integration_method simultaneous
_olex2_refinement_description
;
1. Fixed Uiso
 At 1.2 times of:
  All C(H,H) groups
 At 1.5 times of:
  All C(H,H,H) groups
2.a Secondary CH2 refined with riding coordinates:
 C5(H5A,H5B), C7(H7A,H7B), C9(H9A,H9B)
2.b Idealised Me refined as rotating group:
 C6(H6A,H6B,H6C), C8(H8A,H8B,H8C), C10(H10A,H10B,H10C)
;
_olex2_submission_special_instructions 'No special instructions were received'

loop_
_space_group_symop_operation_xyz
'x, y, z'
'-x, y, -z'
'x+1/2, y+1/2, z+1/2'
'-x+1/2, y+1/2, -z+1/2'

loop_
_atom_site_label
_atom_site_type_symbol
_atom_site_fract_x
_atom_site_fract_y
_atom_site_fract_z
_atom_site_U_iso_or_equiv
_atom_site_adp_type
_atom_site_occupancy
_atom_site_site_symmetry_order
_atom_site_calc_flag
_atom_site_refinement_flags_posn
_atom_site_refinement_flags_adp
_atom_site_refinement_flags_occupancy
C1 C 0.0000 0.3633(9) 0.0000 0.022(2) Uani 1 2 d S T P
C2 C -0.1424(7) 0.4312(5) 0.0119(4) 0.0199(10) Uani 1 1 d . . .
C3 C -0.1458(8) 0.5511(5) 0.0106(5) 0.0257(11) Uani 1 1 d . . .
C4 C 0.0000 0.6156(8) 0.0000 0.0197(16) Uani 1 2 d S T P
C5 C -0.0356(7) 0.3075(7) 0.2429(4) 0.0336(11) Uani 1 1 d . . .
H5A H -0.0171 0.3871 0.2150 0.040 Uiso 1 1 calc R . .
H5B H -0.1568 0.2904 0.2310 0.040 Uiso 1 1 calc R . .
C6 C 0.0089(8) 0.3110(8) 0.3594(4) 0.0379(13) Uani 1 1 d . . .
H6A H 0.1226 0.3421 0.3735 0.057 Uiso 1 1 calc GR . .
H6B H 0.0034 0.2312 0.3877 0.057 Uiso 1 1 calc GR . .
H6C H -0.0706 0.3618 0.3919 0.057 Uiso 1 1 calc GR . .
C7 C 0.2972(7) 0.2412(7) 0.1960(5) 0.0358(13) Uani 1 1 d . . .
H7A H 0.3150 0.3228 0.1727 0.043 Uiso 1 1 calc R . .
H7B H 0.3247 0.2386 0.2718 0.043 Uiso 1 1 calc R . .
C8 C 0.4158(9) 0.1594(9) 0.1438(8) 0.059(2) Uani 1 1 d . . .
H8A H 0.3946 0.1657 0.0685 0.088 Uiso 1 1 calc GR . .
H8B H 0.3970 0.0781 0.1652 0.088 Uiso 1 1 calc GR . .
H8C H 0.5320 0.1818 0.1641 0.088 Uiso 1 1 calc GR . .
C9 C 0.0581(8) 0.0603(5) 0.2307(4) 0.0339(13) Uani 1 1 d . . .
H9A H 0.1227 0.0011 0.1944 0.041 Uiso 1 1 calc R . .
H9B H 0.1084 0.0659 0.3028 0.041 Uiso 1 1 calc R . .
C10 C -0.1208(9) 0.0183(8) 0.2320(6) 0.053(2) Uani 1 1 d . . .
H10A H -0.1653 -0.0007 0.1614 0.079 Uiso 1 1 calc GR . .
H10B H -0.1890 0.0805 0.2600 0.079 Uiso 1 1 calc GR . .
H10C H -0.1241 -0.0520 0.2755 0.079 Uiso 1 1 calc GR . .
F1 F 0.0000 0.0368(4) 0.0000 0.0416(13) Uani 1 2 d S T P
F2 F -0.2893(5) 0.3746(4) 0.0259(3) 0.0314(9) Uani 1 1 d . . .
F3 F -0.2908(5) 0.6081(3) 0.0209(4) 0.0371(10) Uani 1 1 d . . .
I2 I 0.0000 0.80078(2) 0.0000 0.03081(16) Uani 1 2 d S T P
Ni1 Ni 0.0000 0.19795(9) 0.0000 0.0181(2) Uani 1 2 d S T P
P4 P 0.07711(16) 0.20231(13) 0.16776(10) 0.0208(3) Uani 1 1 d . . .

loop_
_atom_site_aniso_label
_atom_site_aniso_U_11
_atom_site_aniso_U_22
_atom_site_aniso_U_33
_atom_site_aniso_U_23
_atom_site_aniso_U_13
_atom_site_aniso_U_12
C1 0.031(4) 0.015(5) 0.019(3) 0.000 -0.004(3) 0.000
C2 0.024(3) 0.016(3) 0.020(2) 0.0000(18) 0.0004(18) 0.001(2)
C3 0.032(3) 0.021(3) 0.024(2) -0.001(2) -0.002(2) 0.007(2)
C4 0.033(4) 0.010(3) 0.016(3) 0.000 -0.001(3) 0.000
C5 0.044(3) 0.034(3) 0.0221(19) -0.006(3) -0.0008(18) 0.017(3)
C6 0.050(3) 0.043(4) 0.021(2) -0.001(3) 0.003(2) 0.009(4)
C7 0.030(3) 0.042(4) 0.033(3) 0.005(3) -0.010(2) -0.006(3)
C8 0.037(4) 0.066(6) 0.074(6) 0.001(5) 0.011(4) 0.013(4)
C9 0.050(4) 0.023(3) 0.027(3) 0.007(2) -0.004(2) -0.003(2)
C10 0.064(4) 0.052(5) 0.044(3) 0.006(3) 0.012(3) -0.029(4)
F1 0.085(4) 0.008(2) 0.030(2) 0.000 -0.005(2) 0.000
F2 0.0272(18) 0.026(2) 0.042(2) 0.0018(14) 0.0063(15) -0.0020(13)
F3 0.037(2) 0.022(2) 0.052(3) -0.0005(15) 0.0014(17) 0.0125(14)
I2 0.0499(3) 0.0114(2) 0.0285(2) 0.000 -0.01332(18) 0.000
Ni1 0.0265(4) 0.0100(5) 0.0173(4) 0.000 -0.0023(3) 0.000
P4 0.0270(6) 0.0158(7) 0.0190(6) 0.0009(4) -0.0029(4) 0.0009(5)

loop_
_atom_type_symbol
_atom_type_description
_atom_type_scat_dispersion_real
_atom_type_scat_dispersion_imag
_atom_type_scat_source
C C 0.0033 0.0016 'International Tables Vol C Tables 4.2.6.8 and 6.1.1.4'
H H 0.0000 0.0000 'International Tables Vol C Tables 4.2.6.8 and 6.1.1.4'
F F 0.0171 0.0103 'International Tables Vol C Tables 4.2.6.8 and 6.1.1.4'
I I -0.4742 1.8119 'International Tables Vol C Tables 4.2.6.8 and 6.1.1.4'
Ni Ni 0.3393 1.1124 'International Tables Vol C Tables 4.2.6.8 and 6.1.1.4'
P P 0.1023 0.0942 'International Tables Vol C Tables 4.2.6.8 and 6.1.1.4'

loop_
_exptl_crystal_face_index_h
_exptl_crystal_face_index_k
_exptl_crystal_face_index_l
_exptl_crystal_face_perp_dist
_exptl_oxdiff_crystal_face_indexfrac_h
_exptl_oxdiff_crystal_face_indexfrac_k
_exptl_oxdiff_crystal_face_indexfrac_l
_exptl_oxdiff_crystal_face_x
_exptl_oxdiff_crystal_face_y
_exptl_oxdiff_crystal_face_z
-2 0 -2 0.0187 -1.9990 -0.0030 -2.4801 -0.2061 0.1063 -0.0157
0 -1 0 0.1898 0.0008 -1.0002 -0.0008 0.0288 0.0543 -0.0109
0 1 0 0.1668 -0.0008 1.0002 0.0008 -0.0288 -0.0543 0.0109
-2 0 4 0.0364 -2.0001 -0.0022 3.5196 -0.0226 -0.0377 -0.2479
2 0 -4 0.0334 2.0001 0.0022 -3.5196 0.0226 0.0377 0.2479
2 0 2 0.0177 1.9990 0.0030 2.4801 0.2061 -0.1063 0.0157

loop_
_geom_angle_atom_site_label_1
_geom_angle_atom_site_label_2
_geom_angle_atom_site_label_3
_geom_angle
_geom_angle_site_symmetry_1
_geom_angle_site_symmetry_3
C2 C1 C2 112.8(8) . 2
C2 C1 Ni1 123.6(4) 2 .
C2 C1 Ni1 123.6(4) . .
C3 C2 C1 124.6(7) . .
C3 C2 F2 117.1(6) . .
F2 C2 C1 118.3(5) . .
C2 C3 C4 120.7(7) . .
F3 C3 C2 119.8(7) . .
F3 C3 C4 119.5(6) . .
C3 C4 C3 116.6(9) . 2
C3 C4 I2 121.7(4) 2 .
C3 C4 I2 121.7(4) . .
C6 C5 P4 117.4(5) . .
C8 C7 P4 112.9(5) . .
C10 C9 P4 113.5(5) . .
C1 Ni1 P4 88.72(5) . .
C1 Ni1 P4 88.72(5) . 2
F1 Ni1 C1 180.0 . .
F1 Ni1 P4 91.28(5) . .
F1 Ni1 P4 91.28(5) . 2
P4 Ni1 P4 177.43(10) . 2
C5 P4 Ni1 115.37(18) . .
C7 P4 C5 104.2(3) . .
C7 P4 Ni1 113.0(2) . .
C9 P4 C5 106.2(3) . .
C9 P4 C7 103.8(3) . .
C9 P4 Ni1 113.2(2) . .

loop_
_geom_bond_atom_site_label_1
_geom_bond_atom_site_label_2
_geom_bond_distance
_geom_bond_site_symmetry_2
C1 C2 1.396(8) .
C1 C2 1.396(8) 2
C1 Ni1 1.879(10) .
C2 C3 1.363(7) .
C2 F2 1.365(7) .
C3 C4 1.394(9) .
C3 F3 1.345(7) .
C4 C3 1.394(9) 2
C4 I2 2.105(10) .
C5 C6 1.524(7) .
C5 P4 1.826(6) .
C7 C8 1.526(11) .
C7 P4 1.825(6) .
C9 C10 1.511(9) .
C9 P4 1.821(6) .
F1 Ni1 1.832(5) .
Ni1 P4 2.2135(13) .
Ni1 P4 2.2135(13) 2

loop_
_geom_torsion_atom_site_label_1
_geom_torsion_atom_site_label_2
_geom_torsion_atom_site_label_3
_geom_torsion_atom_site_label_4
_geom_torsion
_geom_torsion_site_symmetry_1
_geom_torsion_site_symmetry_4
C1 C2 C3 C4 -2.0(10) . .
C1 C2 C3 F3 178.8(4) . .
C2 C1 C2 C3 1.0(5) 2 .
C2 C1 C2 F2 -178.9(5) 2 .
C2 C1 Ni1 P4 86.0(3) 2 .
C2 C1 Ni1 P4 86.0(3) . 2
C2 C1 Ni1 P4 -94.0(3) 2 2
C2 C1 Ni1 P4 -94.0(3) . .
C2 C3 C4 C3 0.9(5) . 2
C2 C3 C4 I2 -179.1(5) . .
C6 C5 P4 C7 -57.5(7) . .
C6 C5 P4 C9 51.8(6) . .
C6 C5 P4 Ni1 178.0(5) . .
C8 C7 P4 C5 177.5(6) . .
C8 C7 P4 C9 66.5(6) . .
C8 C7 P4 Ni1 -56.5(6) . .
C10 C9 P4 C5 61.5(5) . .
C10 C9 P4 C7 171.0(5) . .
C10 C9 P4 Ni1 -66.0(5) . .
F2 C2 C3 C4 177.9(3) . .
F2 C2 C3 F3 -1.3(10) . .
F3 C3 C4 C3 -179.9(6) . 2
F3 C3 C4 I2 0.1(6) . .
Ni1 C1 C2 C3 -179.0(5) . .
Ni1 C1 C2 F2 1.1(5) . .

loop_
_diffrn_oxdiff_twin_id
_diffrn_oxdiff_twin_ratio
_diffrn_oxdiff_twin_reflns_isolated
_diffrn_oxdiff_twin_reflns_overlapped
1 0.7656 2935 1933
2 0.2344 2925 1933
